data_2017864
loop_
_publ_author_name
'Weil, Matthias'
'Baumann, Stefan O.'
'Breitinger, Dietrich K.'

_publ_section_title
;
 K~2~[Hg(SO~3~)~2~]&#x00B7;2.25H~2~O
;
_journal_coeditor_code SQ3257
_journal_issue 10
_journal_name_full 'Acta Crystallographica Section C'
_journal_page_first i89
_journal_page_last i91
_journal_paper_doi 10.1107/S0108270110032373
_journal_volume 66
_journal_year 2010
_chemical_formula_iupac 'K2 [Hg (S O3)2], 2.25H2 O'
_chemical_formula_moiety '2(K +), Hg S4 O6 2-, 2.25(H2 O)'
_chemical_formula_structural 'K2 [Hg (S2 O3)2] (H2 O)2.25'
_chemical_formula_sum 'H4.5 Hg K2 O8.25 S2'
_chemical_formula_weight 479.45
_chemical_name_systematic
;
dipotassium bis(sulfito-\k<i>S</i>)mercurate(II) 2.25-hydrate
;
_space_group_IT_number 15
_symmetry_cell_setting monoclinic
_symmetry_space_group_name_Hall '-C 2yc'
_symmetry_space_group_name_H-M 'C 1 2/c 1'
_atom_sites_solution_primary direct
_atom_sites_solution_secondary difmap
_audit_creation_method SHELXL-97
_cell_angle_alpha 90.00
_cell_angle_beta 109.6340(10)
_cell_angle_gamma 90.00
_cell_formula_units_Z 16
_cell_length_a 24.0774(19)
_cell_length_b 8.5348(7)
_cell_length_c 19.2633(15)
_cell_measurement_reflns_used 5331
_cell_measurement_temperature 100(2)
_cell_measurement_theta_max 30.98
_cell_measurement_theta_min 2.55
_cell_volume 3728.4(5)
_computing_cell_refinement 'SAINT (Bruker, 2006)'
_computing_data_collection 'SMART (Bruker, 2006)'
_computing_data_reduction 'SAINT (Bruker, 2006)'
_computing_molecular_graphics 'ATOMS (Dowty, 2006)'
_computing_publication_material 'SHELXL97 (Sheldrick, 2008)'
_computing_structure_refinement 'SHELXL97 (Sheldrick, 2008)'
_computing_structure_solution 'SHELXS97 (Sheldrick, 2008)'
_diffrn_ambient_temperature 100(2)
_diffrn_measured_fraction_theta_full 0.991
_diffrn_measured_fraction_theta_max 0.991
_diffrn_measurement_device_type 'Bruker SMART CCD'
_diffrn_measurement_method \w
_diffrn_radiation_monochromator graphite
_diffrn_radiation_source 'fine-focus sealed tube'
_diffrn_radiation_type MoK\a
_diffrn_radiation_wavelength 0.71073
_diffrn_reflns_av_R_equivalents 0.0386
_diffrn_reflns_av_sigmaI/netI 0.0372
_diffrn_reflns_limit_h_max 33
_diffrn_reflns_limit_h_min -34
_diffrn_reflns_limit_k_max 12
_diffrn_reflns_limit_k_min -12
_diffrn_reflns_limit_l_max 27
_diffrn_reflns_limit_l_min -27
_diffrn_reflns_number 21048
_diffrn_reflns_theta_full 31.01
_diffrn_reflns_theta_max 31.01
_diffrn_reflns_theta_min 2.55
_diffrn_standards_number 0
_exptl_absorpt_coefficient_mu 17.867
_exptl_absorpt_correction_T_max 0.6737
_exptl_absorpt_correction_T_min 0.0753
_exptl_absorpt_correction_type multi-scan
_exptl_absorpt_process_details '(SADABS; Bruker, 2006)'
_exptl_crystal_colour colourless
_exptl_crystal_density_diffrn 3.417
_exptl_crystal_density_method 'not measured'
_exptl_crystal_description lath
_exptl_crystal_F_000 3528
_exptl_crystal_size_max 0.30
_exptl_crystal_size_mid 0.12
_exptl_crystal_size_min 0.02
_refine_diff_density_max 1.670
_refine_diff_density_min -0.984
_refine_ls_extinction_method none
_refine_ls_goodness_of_fit_ref 1.024
_refine_ls_hydrogen_treatment noref
_refine_ls_matrix_type full
_refine_ls_number_parameters 240
_refine_ls_number_reflns 5912
_refine_ls_number_restraints 0
_refine_ls_restrained_S_all 1.024
_refine_ls_R_factor_all 0.0269
_refine_ls_R_factor_gt 0.0231
_refine_ls_shift/su_max 0.003
_refine_ls_shift/su_mean 0.000
_refine_ls_structure_factor_coef Fsqd
_refine_ls_weighting_details 'w=1/[\s^2^(Fo^2^)+(0.0275P)^2^+2.5166P] where P=(Fo^2^+2Fc^2^)/3'
_refine_ls_weighting_scheme calc
_refine_ls_wR_factor_gt 0.0567
_refine_ls_wR_factor_ref 0.0582
_reflns_number_gt 5360
_reflns_number_total 5912
_reflns_threshold_expression I>2\s(I)
_cod_data_source_file sq3257.cif
_cod_data_source_block I
_cod_original_sg_symbol_H-M 'C 2/c'
_cod_original_formula_sum 'H4.50 Hg K2 O8.25 S2'
_cod_database_code 2017864
_cod_database_fobs_code 2017864

loop_
_symmetry_equiv_pos_as_xyz
'x, y, z'
'-x, y, -z+1/2'
'x+1/2, y+1/2, z'
'-x+1/2, y+1/2, -z+1/2'
'-x, -y, -z'
'x, -y, z-1/2'
'-x+1/2, -y+1/2, -z'
'x+1/2, -y+1/2, z-1/2'

loop_
_atom_site_type_symbol
_atom_site_label
_atom_site_fract_x
_atom_site_fract_y
_atom_site_fract_z
_atom_site_U_iso_or_equiv
_atom_site_adp_type
_atom_site_calc_flag
_atom_site_refinement_flags
_atom_site_occupancy
_atom_site_disorder_assembly
_atom_site_disorder_group
Hg Hg1 0.036501(6) 0.265777(14) 0.486165(7) 0.01285(4) Uani d . 1 . .
Hg Hg2 0.276571(6) -0.003213(14) 0.475636(7) 0.01360(4) Uani d . 1 . .
K K1 0.36120(3) -0.39947(9) 0.46280(4) 0.01482(14) Uani d . 1 . .
K K2 0.04902(4) -0.35571(9) 0.36188(4) 0.01791(15) Uani d . 1 . .
K K3 0.23879(4) -0.42435(10) 0.24969(5) 0.02119(16) Uani d . 1 . .
K K4 0.09952(3) 0.05704(10) 0.31029(4) 0.01916(15) Uani d . 1 . .
S S1 0.08142(4) 0.47758(10) 0.56635(5) 0.01256(15) Uani d . 1 . .
S S2 -0.00265(4) 0.06224(9) 0.39867(5) 0.01168(14) Uani d . 1 . .
S S3 0.21580(4) -0.19185(10) 0.39359(4) 0.01129(14) Uani d . 1 . .
S S4 0.33279(4) 0.19295(10) 0.55729(5) 0.01320(15) Uani d . 1 . .
O O1 0.14181(11) 0.4327(3) 0.61081(16) 0.0228(6) Uani d . 1 . .
O O2 0.04585(13) 0.5124(3) 0.61340(16) 0.0201(6) Uani d . 1 . .
O O3 0.08158(13) 0.6118(3) 0.51848(15) 0.0230(6) Uani d . 1 . .
O O4 0.04151(12) -0.0620(3) 0.41178(16) 0.0213(6) Uani d . 1 . .
O O5 -0.05837(13) -0.0006(3) 0.40311(17) 0.0208(6) Uani d . 1 . .
O O6 -0.01321(12) 0.1340(3) 0.32539(15) 0.0211(5) Uani d . 1 . .
O O7 0.24594(12) -0.3443(3) 0.40480(15) 0.0186(5) Uani d . 1 . .
O O8 0.16101(11) -0.2003(3) 0.41122(15) 0.0196(5) Uani d . 1 . .
O O9 0.20398(12) -0.1359(3) 0.31777(14) 0.0205(5) Uani d . 1 . .
O O10 0.34695(13) 0.3178(3) 0.51409(17) 0.0267(6) Uani d . 1 . .
O O11 0.38767(12) 0.1246(3) 0.60863(16) 0.0243(6) Uani d . 1 . .
O O12 0.29695(13) 0.2557(3) 0.60017(18) 0.0244(6) Uani d . 1 . .
O O1W 0.0000 0.4132(5) 0.2500 0.0245(8) Uani d S 1 . .
O O2W 0.20764(14) 0.1503(4) 0.65068(16) 0.0284(7) Uani d . 1 . .
O O3W 0.07218(16) -0.2182(4) 0.2276(2) 0.0353(8) Uani d . 1 . .
O O4W -0.15074(15) 0.1821(4) 0.2988(2) 0.0390(8) Uani d . 1 . .
O O5W 0.36808(16) 0.0241(4) 0.7400(2) 0.0392(8) Uani d . 1 . .

loop_
_atom_site_aniso_label
_atom_site_aniso_U_11
_atom_site_aniso_U_22
_atom_site_aniso_U_33
_atom_site_aniso_U_12
_atom_site_aniso_U_13
_atom_site_aniso_U_23
Hg1 0.01303(7) 0.01182(6) 0.01269(6) -0.00016(4) 0.00300(5) -0.00236(4)
Hg2 0.01370(7) 0.01269(7) 0.01354(7) -0.00257(4) 0.00343(5) -0.00150(4)
K1 0.0122(3) 0.0164(3) 0.0161(3) 0.0009(2) 0.0051(3) 0.0006(3)
K2 0.0196(4) 0.0159(3) 0.0179(4) -0.0015(3) 0.0058(3) -0.0019(3)
K3 0.0192(4) 0.0247(4) 0.0184(4) 0.0036(3) 0.0047(3) -0.0001(3)
K4 0.0167(4) 0.0231(4) 0.0172(3) -0.0010(3) 0.0050(3) -0.0011(3)
S1 0.0127(4) 0.0130(4) 0.0113(3) -0.0007(3) 0.0032(3) -0.0017(3)
S2 0.0112(4) 0.0118(4) 0.0119(3) 0.0003(3) 0.0038(3) -0.0016(3)
S3 0.0105(4) 0.0130(4) 0.0102(3) -0.0001(3) 0.0033(3) -0.0005(3)
S4 0.0122(4) 0.0116(3) 0.0143(4) -0.0006(3) 0.0025(3) -0.0007(3)
O1 0.0137(13) 0.0291(15) 0.0216(14) 0.0043(10) 0.0007(11) -0.0058(11)
O2 0.0205(14) 0.0231(14) 0.0192(13) -0.0030(10) 0.0099(12) -0.0061(10)
O3 0.0347(16) 0.0171(13) 0.0162(13) -0.0070(11) 0.0074(12) 0.0000(10)
O4 0.0181(13) 0.0171(13) 0.0242(14) 0.0061(10) 0.0011(11) -0.0073(10)
O5 0.0166(13) 0.0262(15) 0.0226(14) -0.0079(10) 0.0106(12) -0.0066(10)
O6 0.0279(15) 0.0211(13) 0.0128(12) -0.0035(11) 0.0046(11) 0.0021(10)
O7 0.0185(13) 0.0152(12) 0.0204(13) 0.0039(10) 0.0042(11) -0.0015(10)
O8 0.0139(12) 0.0255(14) 0.0221(14) -0.0051(10) 0.0099(11) -0.0070(11)
O9 0.0250(14) 0.0249(13) 0.0111(12) -0.0016(11) 0.0056(11) 0.0022(10)
O10 0.0344(17) 0.0181(13) 0.0255(15) -0.0093(11) 0.0072(13) 0.0038(11)
O11 0.0160(13) 0.0241(14) 0.0260(15) 0.0038(11) -0.0022(11) -0.0033(11)
O12 0.0198(14) 0.0282(15) 0.0274(15) -0.0019(11) 0.0111(12) -0.0096(12)
O1W 0.032(2) 0.0194(18) 0.0175(18) 0.000 0.0022(17) 0.000
O2W 0.0362(17) 0.0303(16) 0.0227(15) 0.0135(13) 0.0152(13) 0.0096(12)
O3W 0.043(2) 0.0302(17) 0.0318(18) -0.0029(14) 0.0111(16) -0.0043(14)
O4W 0.0276(18) 0.044(2) 0.043(2) 0.0000(15) 0.0088(15) 0.0038(16)
O5W 0.036(2) 0.050(2) 0.0326(19) -0.0040(15) 0.0127(16) 0.0052(15)

loop_
_atom_type_symbol
_atom_type_description
_atom_type_scat_dispersion_real
_atom_type_scat_dispersion_imag
_atom_type_scat_source
O O 0.0106 0.0060 'International Tables Vol C Tables 4.2.6.8 and 6.1.1.4'
H H 0.0000 0.0000 'International Tables Vol C Tables 4.2.6.8 and 6.1.1.4'
S S 0.1246 0.1234 'International Tables Vol C Tables 4.2.6.8 and 6.1.1.4'
K K 0.2009 0.2494 'International Tables Vol C Tables 4.2.6.8 and 6.1.1.4'
Hg Hg -2.3894 9.2266 'International Tables Vol C Tables 4.2.6.8 and 6.1.1.4'

loop_
_geom_angle_atom_site_label_1
_geom_angle_atom_site_label_2
_geom_angle_atom_site_label_3
_geom_angle_site_symmetry_1
_geom_angle_site_symmetry_3
_geom_angle
_geom_angle_publ_flag
S2 Hg1 S1 . . 174.26(3) ?
S2 Hg1 O10 . 7_556 88.42(6) ?
S1 Hg1 O10 . 7_556 87.66(6) ?
S2 Hg1 O2 . 5_566 89.32(6) ?
S1 Hg1 O2 . 5_566 89.67(6) ?
O10 Hg1 O2 7_556 5_566 126.80(8) ?
S2 Hg1 O3 . 5_566 94.99(5) ?
S1 Hg1 O3 . 5_566 88.53(5) ?
O10 Hg1 O3 7_556 5_566 173.66(7) ?
O2 Hg1 O3 5_566 5_566 48.08(7) ?
S2 Hg1 O5 . 5_556 83.53(6) ?
S1 Hg1 O5 . 5_556 100.15(6) ?
O10 Hg1 O5 7_556 5_556 82.99(8) ?
O2 Hg1 O5 5_566 5_556 149.25(7) ?
O3 Hg1 O5 5_566 5_556 102.69(7) ?
S2 Hg1 O11 . 7_556 88.56(5) ?
S1 Hg1 O11 . 7_556 85.70(6) ?
O10 Hg1 O11 7_556 7_556 46.92(7) ?
O2 Hg1 O11 5_566 7_556 79.89(7) ?
O3 Hg1 O11 5_566 7_556 127.69(7) ?
O5 Hg1 O11 5_556 7_556 129.52(7) ?
S3 Hg2 S4 . . 176.99(3) ?
S3 Hg2 O12 . 7_556 91.37(6) ?
S4 Hg2 O12 . 7_556 86.23(6) ?
S3 Hg2 O7 . 7_546 89.22(6) ?
S4 Hg2 O7 . 7_546 90.43(6) ?
O12 Hg2 O7 7_556 7_546 120.15(8) ?
S3 Hg2 O1 . 7_556 97.86(6) ?
S4 Hg2 O1 . 7_556 83.90(6) ?
O12 Hg2 O1 7_556 7_556 88.67(8) ?
O7 Hg2 O1 7_546 7_556 150.26(7) ?
S3 Hg2 O8 . . 26.83(5) ?
S4 Hg2 O8 . . 150.65(5) ?
O12 Hg2 O8 7_556 . 82.98(8) ?
O7 Hg2 O8 7_546 . 71.93(7) ?
O1 Hg2 O8 7_556 . 122.88(7) ?
S3 Hg2 O9 . . 26.22(5) ?
S4 Hg2 O9 . . 153.33(5) ?
O12 Hg2 O9 7_556 . 73.93(8) ?
O7 Hg2 O9 7_546 . 114.79(7) ?
O1 Hg2 O9 7_556 . 78.11(7) ?
O8 Hg2 O9 . . 45.26(7) ?
O7 K1 O10 . 1_545 93.99(9) ?
O7 K1 O5 . 3_545 132.25(9) ?
O10 K1 O5 1_545 3_545 93.92(9) ?
O7 K1 O4 . 7_546 147.80(9) ?
O10 K1 O4 1_545 7_546 75.27(9) ?
O5 K1 O4 3_545 7_546 79.39(9) ?
O7 K1 O3 . 7_556 107.44(9) ?
O10 K1 O3 1_545 7_556 150.38(9) ?
O5 K1 O3 3_545 7_556 86.70(8) ?
O4 K1 O3 7_546 7_556 75.75(8) ?
O7 K1 O8 . 7_546 80.41(8) ?
O10 K1 O8 1_545 7_546 82.42(9) ?
O5 K1 O8 3_545 7_546 147.33(9) ?
O4 K1 O8 7_546 7_546 68.25(8) ?
O3 K1 O8 7_556 7_546 81.31(8) ?
O7 K1 O2W . 7_546 65.96(8) ?
O10 K1 O2W 1_545 7_546 62.23(9) ?
O5 K1 O2W 3_545 7_546 76.71(8) ?
O4 K1 O2W 7_546 7_546 128.89(8) ?
O3 K1 O2W 7_556 7_546 145.41(8) ?
O8 K1 O2W 7_546 7_546 127.53(8) ?
O7 K1 O4W . 3_545 79.00(9) ?
O10 K1 O4W 1_545 3_545 126.16(10) ?
O5 K1 O4W 3_545 3_545 58.77(9) ?
O4 K1 O4W 7_546 3_545 131.90(9) ?
O3 K1 O4W 7_556 3_545 79.00(9) ?
O8 K1 O4W 7_546 3_545 145.61(9) ?
O2W K1 O4W 7_546 3_545 66.43(9) ?
O11 K2 O4 7_546 . 143.99(9) ?
O11 K2 O2 7_546 5_556 89.62(9) ?
O4 K2 O2 . 5_556 102.95(8) ?
O11 K2 O3 7_546 1_545 76.20(9) ?
O4 K2 O3 . 1_545 75.13(8) ?
O2 K2 O3 5_556 1_545 74.16(8) ?
O11 K2 O8 7_546 . 85.53(9) ?
O4 K2 O8 . . 67.80(8) ?
O2 K2 O8 5_556 . 152.65(9) ?
O3 K2 O8 1_545 . 78.54(8) ?
O11 K2 O1W 7_546 1_545 68.60(8) ?
O4 K2 O1W . 1_545 147.41(8) ?
O2 K2 O1W 5_556 1_545 69.43(6) ?
O3 K2 O1W 1_545 1_545 128.55(8) ?
O8 K2 O1W . 1_545 132.19(6) ?
O11 K2 O3W 7_546 . 104.66(9) ?
O4 K2 O3W . . 89.88(9) ?
O2 K2 O3W 5_556 . 135.45(9) ?
O3 K2 O3W 1_545 . 149.89(9) ?
O8 K2 O3W . . 71.59(9) ?
O1W K2 O3W 1_545 . 76.95(8) ?
O11 K2 O3W 7_546 2 143.24(9) ?
O4 K2 O3W . 2 71.50(9) ?
O2 K2 O3W 5_556 2 66.83(9) ?
O3 K2 O3W 1_545 2 119.94(9) ?
O8 K2 O3W . 2 128.20(9) ?
O1W K2 O3W 1_545 2 76.58(8) ?
O3W K2 O3W . 2 77.76(11) ?
O11 K2 O5W 7_546 7_546 52.39(9) ?
O4 K2 O5W . 7_546 133.54(9) ?
O2 K2 O5W 5_556 7_546 122.69(8) ?
O3 K2 O5W 1_545 7_546 122.60(9) ?
O8 K2 O5W . 7_546 74.27(8) ?
O1W K2 O5W 1_545 7_546 58.02(6) ?
O3W K2 O5W . 7_546 52.40(9) ?
O3W K2 O5W 2 7_546 116.68(9) ?
O4W K3 O2W 3_545 7_546 79.14(10) ?
O4W K3 O5W 3_545 7_546 156.40(12) ?
O2W K3 O5W 7_546 7_546 87.89(10) ?
O4W K3 O9 3_545 4_545 78.41(10) ?
O2W K3 O9 7_546 4_545 71.58(8) ?
O5W K3 O9 7_546 4_545 116.19(10) ?
O4W K3 O1 3_545 6 137.17(10) ?
O2W K3 O1 7_546 6 132.61(9) ?
O5W K3 O1 7_546 6 65.22(9) ?
O9 K3 O1 4_545 6 85.78(8) ?
O4W K3 O2W 3_545 6 88.02(10) ?
O2W K3 O2W 7_546 6 167.14(6) ?
O5W K3 O2W 7_546 6 104.40(10) ?
O9 K3 O2W 4_545 6 105.39(8) ?
O1 K3 O2W 6 6 58.16(8) ?
O4W K3 O7 3_545 . 81.56(10) ?
O2W K3 O7 7_546 . 66.77(8) ?
O5W K3 O7 7_546 . 75.20(9) ?
O9 K3 O7 4_545 . 136.37(8) ?
O1 K3 O7 6 . 132.85(8) ?
O2W K3 O7 6 . 112.25(8) ?
O4W K3 O9 3_545 . 87.58(10) ?
O2W K3 O9 7_546 . 113.84(8) ?
O5W K3 O9 7_546 . 79.69(9) ?
O9 K3 O9 4_545 . 163.87(7) ?
O1 K3 O9 6 . 99.48(8) ?
O2W K3 O9 6 . 65.77(7) ?
O7 K3 O9 . . 47.15(7) ?
O4W K3 O4W 3_545 2_545 140.65(11) ?
O2W K3 O4W 7_546 2_545 69.54(9) ?
O5W K3 O4W 7_546 2_545 46.68(9) ?
O9 K3 O4W 4_545 2_545 69.65(8) ?
O1 K3 O4W 6 2_545 63.60(8) ?
O2W K3 O4W 6 2_545 121.76(8) ?
O7 K3 O4W . 2_545 106.08(8) ?
O9 K3 O4W . 2_545 126.35(8) ?
S3 K3 O4W . 2_545 116.46(6) ?
O4W K3 O3W 3_545 . 133.41(9) ?
O2W K3 O3W 7_546 . 124.70(8) ?
O5W K3 O3W 7_546 . 43.28(9) ?
O9 K3 O3W 4_545 . 143.26(8) ?
O1 K3 O3W 6 . 58.67(8) ?
O2W K3 O3W 6 . 65.34(8) ?
O7 K3 O3W . . 75.17(7) ?
O9 K3 O3W . . 47.34(7) ?
S3 K3 O3W . . 57.79(5) ?
O4W K3 O3W 2_545 . 85.08(7) ?
K1 K3 O3W . . 113.95(5) ?
O3W K4 O6 . 2 73.00(10) ?
O3W K4 O6 . . 101.46(10) ?
O6 K4 O6 2 . 67.46(9) ?
O3W K4 O4 . . 90.85(9) ?
O6 K4 O4 2 . 109.30(8) ?
O6 K4 O4 . . 48.84(7) ?
O3W K4 O4W . 2 88.48(11) ?
O6 K4 O4W 2 2 67.16(9) ?
O6 K4 O4W . 2 127.92(9) ?
O4 K4 O4W . 2 176.43(9) ?
O3W K4 O9 . . 66.06(9) ?
O6 K4 O9 2 . 121.56(8) ?
O6 K4 O9 . . 157.93(8) ?
O4 K4 O9 . . 111.11(7) ?
O4W K4 O9 2 . 71.78(9) ?
O3W K4 O12 . 7_556 140.73(10) ?
O6 K4 O12 2 7_556 128.75(9) ?
O6 K4 O12 . 7_556 116.75(8) ?
O4 K4 O12 . 7_556 107.03(8) ?
O4W K4 O12 2 7_556 75.57(9) ?
O9 K4 O12 . 7_556 74.86(8) ?
O3W K4 O8 . . 73.84(9) ?
O6 K4 O8 2 . 145.91(8) ?
O6 K4 O8 . . 112.24(7) ?
O4 K4 O8 . . 63.50(7) ?
O4W K4 O8 2 . 119.59(9) ?
O9 K4 O8 . . 48.07(7) ?
O12 K4 O8 7_556 . 83.21(8) ?
O3W K4 O11 . 7_556 172.27(10) ?
O6 K4 O11 2 7_556 100.41(8) ?
O6 K4 O11 . 7_556 71.86(8) ?
O4 K4 O11 . 7_556 87.52(8) ?
O4W K4 O11 2 7_556 92.68(9) ?
O9 K4 O11 . 7_556 121.53(8) ?
O12 K4 O11 7_556 7_556 46.72(7) ?
O8 K4 O11 . 7_556 111.99(8) ?
O3W K4 O10 . 7_556 141.13(9) ?
O6 K4 O10 2 7_556 140.64(8) ?
O6 K4 O10 . 7_556 83.25(8) ?
O4 K4 O10 . 7_556 63.13(7) ?
O4W K4 O10 2 7_556 119.18(9) ?
O9 K4 O10 . 7_556 95.46(8) ?
O12 K4 O10 7_556 7_556 44.21(8) ?
O8 K4 O10 . 7_556 68.84(7) ?
O11 K4 O10 7_556 7_556 43.51(7) ?
S4 K4 O10 7_556 7_556 25.29(5) ?
O3W K4 S2 . . 102.89(8) ?
O1 S1 O2 . . 111.14(17) ?
O1 S1 O3 . . 110.97(17) ?
O2 S1 O3 . . 110.69(16) ?
O1 S1 Hg1 . . 108.91(12) ?
O2 S1 Hg1 . . 108.71(11) ?
O3 S1 Hg1 . . 106.26(11) ?
O4 S2 O5 . . 110.47(16) ?
O4 S2 O6 . . 110.29(17) ?
O5 S2 O6 . . 109.74(17) ?
O4 S2 Hg1 . . 108.34(11) ?
O5 S2 Hg1 . . 112.06(11) ?
O6 S2 Hg1 . . 105.85(11) ?
O7 S3 O8 . . 111.07(17) ?
O7 S3 O9 . . 110.77(16) ?
O8 S3 O9 . . 110.86(16) ?
O7 S3 Hg2 . . 109.74(11) ?
O8 S3 Hg2 . . 106.18(11) ?
O9 S3 Hg2 . . 108.07(11) ?
O10 S4 O11 . . 109.97(18) ?
O10 S4 O12 . . 110.18(18) ?
O11 S4 O12 . . 109.08(18) ?
O10 S4 Hg2 . . 109.03(13) ?
O11 S4 Hg2 . . 110.26(12) ?
O12 S4 Hg2 . . 108.31(12) ?
S1 O1 K3 . 6_556 151.20(16) ?
O2W O1 K3 . 6_556 61.80(9) ?
S1 O1 Hg2 . 7_556 108.98(15) ?
O2W O1 Hg2 . 7_556 84.91(9) ?
K3 O1 Hg2 6_556 7_556 92.40(8) ?
O2W O1 Hg1 . . 93.15(10) ?
K3 O1 Hg1 6_556 . 151.04(11) ?
Hg2 O1 Hg1 7_556 . 100.00(8) ?
O5W O1 Hg1 4_556 . 121.90(11) ?
S1 O2 K2 . 5_556 132.82(15) ?
S1 O2 Hg1 . 5_566 97.64(14) ?
K2 O2 Hg1 5_556 5_566 90.49(8) ?
O5W O2 Hg1 4_556 5_566 136.11(11) ?
K2 O2 Hg1 5_556 . 87.97(7) ?
O5W O2 Hg1 4_556 . 128.16(12) ?
Hg1 O2 Hg1 5_566 . 93.78(8) ?
S1 O3 K1 . 7_556 135.41(16) ?
S1 O3 K2 . 1_565 132.68(15) ?
K1 O3 K2 7_556 1_565 89.97(8) ?
S1 O3 Hg1 . 5_566 95.03(13) ?
K1 O3 Hg1 7_556 5_566 96.88(8) ?
K2 O3 Hg1 1_565 5_566 90.78(8) ?
K1 O3 Hg1 7_556 . 168.90(11) ?
K2 O3 Hg1 1_565 . 85.87(7) ?
Hg1 O3 Hg1 5_566 . 93.48(8) ?
S1 O3 Hg2 . 7_556 88.94(13) ?
K1 O3 Hg2 7_556 7_556 78.12(7) ?
K2 O3 Hg2 1_565 7_556 88.77(7) ?
Hg1 O3 Hg2 5_566 7_556 174.98(9) ?
Hg1 O3 Hg2 . 7_556 91.48(7) ?
S2 O4 K2 . . 137.75(16) ?
S2 O4 K1 . 7_546 126.24(15) ?
K2 O4 K1 . 7_546 93.55(8) ?
S2 O4 K4 . . 96.61(14) ?
K2 O4 K4 . . 88.89(8) ?
K1 O4 K4 7_546 . 99.79(9) ?
K2 O4 Hg1 . . 174.20(11) ?
K1 O4 Hg1 7_546 . 81.91(7) ?
K4 O4 Hg1 . . 95.43(8) ?
S2 O4 Hg1 . 5_556 87.82(12) ?
K2 O4 Hg1 . 5_556 81.71(7) ?
K1 O4 Hg1 7_546 5_556 84.80(8) ?
K4 O4 Hg1 . 5_556 169.80(9) ?
Hg1 O4 Hg1 . 5_556 94.23(7) ?
O3W O4 Hg1 2 5_556 79.16(8) ?
S2 O5 K1 . 3_455 134.80(15) ?
S2 O5 Hg1 . 5_556 111.46(15) ?
K1 O5 Hg1 3_455 5_556 85.35(8) ?
O4W O5 Hg1 . 5_556 143.15(12) ?
K1 O5 Hg1 3_455 . 93.04(8) ?
O4W O5 Hg1 . . 102.38(11) ?
Hg1 O5 Hg1 5_556 . 104.45(9) ?
O3W O5 Hg1 2 . 134.19(11) ?
S2 O6 K4 . 2 128.70(15) ?
S2 O6 K4 . . 97.76(13) ?
K4 O6 K4 2 . 106.12(9) ?
O1W O6 K4 . . 82.56(8) ?
K4 O6 Hg1 2 . 156.88(11) ?
O1W O6 Hg1 . . 97.60(9) ?
K4 O6 Hg1 . . 96.95(8) ?
S3 O7 K1 . . 127.72(15) ?
S3 O7 Hg2 . 7_546 107.71(13) ?
K1 O7 Hg2 . 7_546 91.98(8) ?
S3 O7 K3 . . 101.19(13) ?
K1 O7 K3 . . 94.60(8) ?
Hg2 O7 K3 7_546 . 137.25(9) ?
K1 O7 Hg2 . . 85.61(7) ?
Hg2 O7 Hg2 7_546 . 98.64(8) ?
K3 O7 Hg2 . . 123.94(9) ?
O2W O7 Hg2 7_546 . 147.07(11) ?
S3 O8 K1 . 7_546 129.45(15) ?
S3 O8 K2 . . 139.77(15) ?
K1 O8 K2 7_546 . 89.76(7) ?
S3 O8 K4 . . 95.78(13) ?
K1 O8 K4 7_546 . 98.30(8) ?
K2 O8 K4 . . 85.34(8) ?
K1 O8 Hg2 7_546 . 84.01(7) ?
K2 O8 Hg2 . . 173.04(10) ?
K4 O8 Hg2 . . 92.47(7) ?
S3 O8 Hg2 . 7_546 86.92(12) ?
K1 O8 Hg2 7_546 7_546 80.78(7) ?
K2 O8 Hg2 . 7_546 91.87(7) ?
K4 O8 Hg2 . 7_546 177.08(9) ?
Hg2 O8 Hg2 . 7_546 90.19(7) ?
S3 O9 K3 . 4 134.40(15) ?
S3 O9 K4 . . 96.11(12) ?
K3 O9 K4 4 . 99.13(8) ?
S3 O9 K3 . . 100.16(13) ?
K3 O9 K3 4 . 94.08(7) ?
K4 O9 K3 . . 141.35(10) ?
K3 O9 Hg2 4 . 90.91(8) ?
K4 O9 Hg2 . . 91.92(7) ?
K3 O9 Hg2 . . 124.18(9) ?
O3W O9 Hg2 . . 137.75(11) ?
S4 O10 K1 . 1_565 162.26(19) ?
S4 O10 Hg1 . 7_556 103.46(15) ?
K1 O10 Hg1 1_565 7_556 88.68(8) ?
K1 O10 Hg2 1_565 . 144.83(11) ?
Hg1 O10 Hg2 7_556 . 103.20(9) ?
O2W O10 Hg2 7_556 . 79.77(9) ?
S4 O10 K4 . 7_556 75.09(12) ?
K1 O10 K4 1_565 7_556 91.82(8) ?
Hg1 O10 K4 7_556 7_556 92.05(8) ?
O2W O10 K4 7_556 7_556 156.23(12) ?
Hg2 O10 K4 . 7_556 120.17(9) ?
S4 O10 Hg2 . 7_556 86.04(13) ?
K1 O10 Hg2 1_565 7_556 80.01(8) ?
Hg1 O10 Hg2 7_556 7_556 166.43(10) ?
O2W O10 Hg2 7_556 7_556 86.53(9) ?
Hg2 O10 Hg2 . 7_556 90.37(7) ?
K4 O10 Hg2 7_556 7_556 80.92(7) ?
S4 O11 K2 . 7_546 142.02(16) ?
S4 O11 K4 . 7_556 84.64(12) ?
K2 O11 K4 7_546 7_556 133.17(10) ?
O5W O11 K4 . 7_556 80.49(11) ?
S4 O11 Hg1 . 7_556 93.29(14) ?
K2 O11 Hg1 7_546 7_556 88.75(8) ?
O5W O11 Hg1 . 7_556 155.41(13) ?
K4 O11 Hg1 7_556 7_556 93.06(8) ?
K2 O11 Hg2 7_546 . 97.97(8) ?
O5W O11 Hg2 . . 105.27(11) ?
K4 O11 Hg2 7_556 . 128.00(9) ?
Hg1 O11 Hg2 7_556 . 97.42(8) ?
S4 O12 Hg2 . 7_556 111.30(17) ?
S4 O12 K4 . 7_556 89.20(13) ?
Hg2 O12 K4 7_556 7_556 98.93(8) ?
Hg2 O12 Hg2 7_556 . 102.63(10) ?
K4 O12 Hg2 7_556 . 134.29(10) ?
K2 O1W K2 1_565 2_565 93.06(12) ?
K3 O2W K3 7_546 6_556 98.54(9) ?
K3 O2W K1 7_546 7_546 91.28(9) ?
K3 O2W K1 6_556 7_546 163.62(11) ?
K4 O3W K2 . . 85.15(10) ?
K4 O3W K2 . 2 129.63(13) ?
K2 O3W K2 . 2 85.38(9) ?
K3 O4W K4 3_455 2 103.22(13) ?
K3 O4W K1 3_455 3_455 91.38(10) ?
K4 O4W K1 2 3_455 135.23(13) ?

loop_
_geom_bond_atom_site_label_1
_geom_bond_atom_site_label_2
_geom_bond_site_symmetry_2
_geom_bond_distance
_geom_bond_publ_flag
Hg1 S2 . 2.3831(8) ?
Hg1 S1 . 2.3876(9) ?
Hg1 O10 7_556 2.897(3) ?
Hg1 O2 5_566 2.939(3) ?
Hg1 O3 5_566 3.002(3) ?
Hg1 O5 5_556 3.032(3) ?
Hg1 O11 7_556 3.128(3) ?
Hg2 S3 . 2.3826(8) ?
Hg2 S4 . 2.3829(9) ?
Hg2 O12 7_556 2.827(3) ?
Hg2 O7 7_546 2.852(3) ?
Hg2 O1 7_556 3.033(3) ?
Hg2 O8 . 3.129(3) ?
Hg2 O9 . 3.164(3) ?
K1 O7 . 2.662(3) ?
K1 O10 1_545 2.673(3) ?
K1 O5 3_545 2.704(3) ?
K1 O4 7_546 2.762(3) ?
K1 O3 7_556 2.779(3) ?
K1 O8 7_546 2.788(3) ?
K1 O2W 7_546 3.110(3) ?
K1 O4W 3_545 3.153(4) ?
K2 O11 7_546 2.708(3) ?
K2 O4 . 2.713(3) ?
K2 O2 5_556 2.822(3) ?
K2 O3 1_545 2.864(3) ?
K2 O8 . 2.865(3) ?
K2 O1W 1_545 2.867(3) ?
K2 O3W . 3.057(4) ?
K2 O3W 2 3.080(4) ?
K3 O4W 3_545 2.666(3) ?
K3 O2W 7_546 2.721(3) ?
K3 O5W 7_546 2.780(4) ?
K3 O9 4_545 2.837(3) ?
K3 O1 6 2.901(3) ?
K3 O2W 6 2.951(3) ?
K3 O7 . 3.013(3) ?
K3 O9 . 3.037(3) ?
K4 O3W . 2.790(3) ?
K4 O6 2 2.816(3) ?
K4 O6 . 2.901(3) ?
K4 O4 . 2.939(3) ?
K4 O4W 2 2.969(4) ?
K4 O9 . 2.969(3) ?
K4 O12 7_556 2.975(3) ?
K4 O8 . 2.977(3) ?
K4 O11 7_556 3.097(3) ?
S1 O1 . 1.469(3) ?
S1 O2 . 1.471(3) ?
S1 O3 . 1.472(3) ?
S2 O4 . 1.462(3) ?
S2 O5 . 1.474(3) ?
S2 O6 . 1.480(3) ?
S3 O7 . 1.470(3) ?
S3 O8 . 1.470(3) ?
S3 O9 . 1.471(3) ?
S4 O10 . 1.461(3) ?
S4 O11 . 1.479(3) ?
S4 O12 . 1.481(3) ?
O1 O2W . 2.845(4) ?
O1 O5W 4_556 3.064(5) ?
O2 O5W 4_556 2.889(5) ?
O4 O3W 2 3.397(5) ?
O5 O4W . 2.901(5) ?
O5 O3W 2 3.056(4) ?
O6 O1W . 2.863(4) ?
O10 O2W 7_556 3.012(4) ?
O11 O5W . 2.857(5) ?
O12 O2W . 2.790(4) ?
O1W O6 2 2.863(4) ?
O1W O11 7_556 3.144(3) ?
O1W O11 8_455 3.144(3) ?
O1W O5W 7_556 3.162(4) ?
O2W O10 7_556 3.012(4) ?
O2W O7 7_546 3.165(4) ?
O3W O5W 7_546 2.945(5) ?
O3W O5 2 3.056(4) ?
O4W O5W 8_455 2.849(5) ?
O5W O4W 8_556 2.849(5) ?
O5W O2 4_546 2.889(5) ?
O5W O3W 7_546 2.945(5) ?
O5W O1 4_546 3.064(5) ?
O5W O1W 7_556 3.162(4) ?

loop_
_geom_contact_atom_site_label_1
_geom_contact_atom_site_label_2
_geom_contact_distance
_geom_contact_site_symmetry_1
_geom_contact_site_symmetry_2
_geom_contact_publ_flag
O1 O2W 2.845(4) . . y
O2 O5W 2.889(5) . 4_556 y
O5 O4W 2.901(5) . . y
O6 O1W 2.863(4) . . y
O11 O5W 2.857(5) . . y
O12 O2W 2.790(4) . . y
O3W O5W 2.945(5) . 7_546 y
O4W O5W 2.849(5) . 8_455 y
